data_7211803
loop_
_publ_author_name
'Wang, Fei'
'Zhang, Jian'
'Yu, Rongmin'
'Chen, Shu-Mei'
'Wu, Xiao-Yuan'
'Chen, Shan-Ci'
'Xie, Yi-Ming'
'Zhou, Wei-Wei'
'Lu, Can-Zhong'

_publ_section_title
;
 Topological derivation from centrosymmetry to noncentrosymmetry in a
 three-dimensional polar framework material
;
_journal_issue 3
_journal_name_full CrystEngComm
_journal_page_first 671
_journal_paper_doi 10.1039/b915001c
_journal_volume 12
_journal_year 2010
_chemical_formula_moiety C6H4BrCu2N5
_chemical_formula_sum 'C6 H4 Br Cu2 N5'
_chemical_formula_weight 353.13
_chemical_name_systematic
;
?
;
_space_group_IT_number 9
_symmetry_cell_setting monoclinic
_symmetry_space_group_name_Hall 'C -2yc'
_symmetry_space_group_name_H-M 'C 1 c 1'
_atom_sites_solution_hydrogens geom
_atom_sites_solution_primary direct
_atom_sites_solution_secondary difmap
_audit_creation_method SHELXL-97
_cell_angle_alpha 90.00
_cell_angle_beta 103.230(2)
_cell_angle_gamma 90.00
_cell_formula_units_Z 4
_cell_length_a 19.710(9)
_cell_length_b 3.7857(16)
_cell_length_c 11.663(5)
_cell_measurement_reflns_used 1135
_cell_measurement_temperature 293(2)
_cell_measurement_theta_max 27.4758
_cell_measurement_theta_min 4.2484
_cell_volume 847.2(6)
_computing_cell_refinement 'CrystalClear (Rigaku/MSC Inc., 2005)'
_computing_data_collection 'CrystalClear (Rigaku/MSC Inc., 2005)'
_computing_data_reduction 'CrystalClear (Rigaku/MSC Inc., 2005)'
_computing_structure_refinement 'SHELXL-97 (Sheldrick, 1997)'
_computing_structure_solution 'SHELXS-97 (Sheldrick, 1990)'
_diffrn_ambient_temperature 293(2)
_diffrn_detector_area_resol_mean 28.5714
_diffrn_measured_fraction_theta_full 0.976
_diffrn_measured_fraction_theta_max 0.976
_diffrn_measurement_device_type Saturn70
_diffrn_measurement_method CCD_Profile_fitting
_diffrn_radiation_monochromator Confocal
_diffrn_radiation_source 'Rotating Anode'
_diffrn_radiation_type MoK\a
_diffrn_radiation_wavelength 0.71073
_diffrn_reflns_av_R_equivalents 0.0272
_diffrn_reflns_av_sigmaI/netI 0.0359
_diffrn_reflns_limit_h_max 25
_diffrn_reflns_limit_h_min -25
_diffrn_reflns_limit_k_max 4
_diffrn_reflns_limit_k_min -4
_diffrn_reflns_limit_l_max 15
_diffrn_reflns_limit_l_min -10
_diffrn_reflns_number 3228
_diffrn_reflns_theta_full 27.48
_diffrn_reflns_theta_max 27.48
_diffrn_reflns_theta_min 2.45
_exptl_absorpt_coefficient_mu 9.693
_exptl_absorpt_correction_T_max 0.2473
_exptl_absorpt_correction_T_min 0.2473
_exptl_absorpt_correction_type multi-scan
_exptl_crystal_colour yellow
_exptl_crystal_density_diffrn 2.769
_exptl_crystal_density_method 'not measured'
_exptl_crystal_description Prism
_exptl_crystal_F_000 672
_exptl_crystal_size_max 0.20
_exptl_crystal_size_mid 0.20
_exptl_crystal_size_min 0.20
_refine_diff_density_max 0.475
_refine_diff_density_min -0.475
_refine_diff_density_rms 0.100
_refine_ls_abs_structure_details 'Flack H D (1983), Acta Cryst. A39, 876-881'
_refine_ls_abs_structure_Flack 0.00(4)
_refine_ls_extinction_coef none
_refine_ls_extinction_method none
_refine_ls_goodness_of_fit_ref 1.089
_refine_ls_hydrogen_treatment refall
_refine_ls_matrix_type full
_refine_ls_number_parameters 128
_refine_ls_number_reflns 1389
_refine_ls_number_restraints 2
_refine_ls_restrained_S_all 1.088
_refine_ls_R_factor_all 0.0287
_refine_ls_R_factor_gt 0.0264
_refine_ls_shift/su_max 0.000
_refine_ls_shift/su_mean 0.000
_refine_ls_structure_factor_coef Fsqd
_refine_ls_weighting_details 'calc w=1/[\s^2^(Fo^2^)+(0.0415P)^2^+0.0704P] where P=(Fo^2^+2Fc^2^)/3'
_refine_ls_weighting_scheme calc
_refine_ls_wR_factor_gt 0.0683
_refine_ls_wR_factor_ref 0.0692
_reflns_number_gt 1294
_reflns_number_total 1389
_reflns_threshold_expression >2sigma(I)
_cod_data_source_file b915001c.txt
_cod_data_source_block 1
_cod_depositor_comments
;
The following automatic conversions were performed:

'_exptl_absorpt_correction_type' value 'Multi-scan' changed to
'multi-scan' according to
/home/saulius/struct/CIF-dictionaries/cif_core.dic dictionary named
'cif_core.dic' version 2.4.2 from 2011-04-26.

Automatic conversion script
Id: cif_fix_values 1891 2012-01-12 08:04:46Z andrius 
;
_cod_original_sg_symbol_H-M Cc
_cod_original_formula_sum C6H4BrCu2N5
_cod_database_code 7211803

loop_
_symmetry_equiv_pos_as_xyz
'x, y, z'
'x, -y, z+1/2'
'x+1/2, y+1/2, z'
'x+1/2, -y+1/2, z+1/2'

loop_
_atom_site_label
_atom_site_type_symbol
_atom_site_fract_x
_atom_site_fract_y
_atom_site_fract_z
_atom_site_U_iso_or_equiv
_atom_site_adp_type
_atom_site_occupancy
_atom_site_symmetry_multiplicity
_atom_site_calc_flag
_atom_site_refinement_flags
Br1 Br -0.14879(3) 0.01449(13) -0.17712(5) 0.02886(17) Uani 1 1 d .
Cu1 Cu -0.23706(3) -0.49525(18) -0.18115(6) 0.02570(19) Uani 1 1 d .
Cu2 Cu -0.14125(4) -0.6395(2) 0.13815(8) 0.0321(2) Uani 1 1 d .
N1 N -0.3352(2) -0.3499(13) -0.0390(4) 0.0203(9) Uani 1 1 d .
N2 N -0.2698(2) -0.4541(12) -0.0351(4) 0.0201(9) Uani 1 1 d .
N3 N -0.2373(2) -0.5286(11) 0.0747(4) 0.0173(9) Uani 1 1 d .
N4 N -0.2839(2) -0.4741(10) 0.1456(4) 0.0145(8) Uani 1 1 d .
N5 N -0.5438(2) -0.1667(12) 0.1328(4) 0.0189(9) Uani 1 1 d .
C1 C -0.3410(2) -0.3622(13) 0.0731(4) 0.0148(9) Uani 1 1 d .
C2 C -0.4086(2) -0.2781(12) 0.1001(4) 0.0143(9) Uani 1 1 d .
C3 C -0.4591(3) -0.1048(14) 0.0157(5) 0.0189(10) Uani 1 1 d .
H3A H -0.4478 -0.0232 -0.0528 0.023 Uiso 1 1 calc R
C4 C -0.4263(2) -0.3779(15) 0.2045(4) 0.0187(10) Uani 1 1 d .
H4A H -0.3935 -0.4798 0.2656 0.022 Uiso 1 1 calc R
C5 C -0.5252(3) -0.0525(14) 0.0321(5) 0.0224(11) Uani 1 1 d .
H5A H -0.5580 0.0622 -0.0259 0.027 Uiso 1 1 calc R
C6 C -0.4946(2) -0.3212(15) 0.2152(5) 0.0213(10) Uani 1 1 d .
H6A H -0.5065 -0.3957 0.2840 0.026 Uiso 1 1 calc R

loop_
_atom_site_aniso_label
_atom_site_aniso_U_11
_atom_site_aniso_U_22
_atom_site_aniso_U_33
_atom_site_aniso_U_23
_atom_site_aniso_U_13
_atom_site_aniso_U_12
Br1 0.0252(3) 0.0279(3) 0.0320(4) -0.0027(2) 0.0036(2) 0.0029(2)
Cu1 0.0236(3) 0.0444(4) 0.0108(3) -0.0019(3) 0.0075(3) 0.0020(3)
Cu2 0.0099(2) 0.0539(5) 0.0325(3) 0.0033(4) 0.0047(2) 0.0077(3)
N1 0.0110(17) 0.040(3) 0.0105(19) -0.0021(19) 0.0029(15) 0.0047(18)
N2 0.0109(18) 0.037(3) 0.013(2) -0.0015(17) 0.0036(16) 0.0051(16)
N3 0.0085(16) 0.036(2) 0.0099(19) 0.0020(18) 0.0063(15) 0.0034(15)
N4 0.0126(19) 0.027(2) 0.0052(18) -0.0021(15) 0.0041(15) 0.0023(15)
N5 0.0135(18) 0.025(2) 0.019(2) -0.0050(18) 0.0069(16) 0.0042(17)
C1 0.0117(19) 0.019(2) 0.015(2) -0.001(2) 0.0060(17) -0.0002(19)
C2 0.0071(18) 0.021(2) 0.014(2) -0.0050(19) 0.0008(17) 0.0003(17)
C3 0.018(2) 0.023(2) 0.016(2) 0.004(2) 0.0043(19) 0.001(2)
C4 0.013(2) 0.030(2) 0.015(2) 0.003(2) 0.0058(18) 0.004(2)
C5 0.015(2) 0.026(3) 0.024(3) 0.003(2) 0.000(2) 0.0042(19)
C6 0.014(2) 0.033(3) 0.018(2) 0.000(2) 0.0066(18) 0.003(2)

loop_
_atom_type_symbol
_atom_type_description
_atom_type_scat_dispersion_real
_atom_type_scat_dispersion_imag
_atom_type_scat_source
C C 0.0033 0.0016 'International Tables Vol C Tables 4.2.6.8 and 6.1.1.4'
H H 0.0000 0.0000 'International Tables Vol C Tables 4.2.6.8 and 6.1.1.4'
Cu Cu 0.3201 1.2651 'International Tables Vol C Tables 4.2.6.8 and 6.1.1.4'
Br Br -0.2901 2.4595 'International Tables Vol C Tables 4.2.6.8 and 6.1.1.4'
N N 0.0061 0.0033 'International Tables Vol C Tables 4.2.6.8 and 6.1.1.4'

loop_
_geom_angle_atom_site_label_1
_geom_angle_atom_site_label_2
_geom_angle_atom_site_label_3
_geom_angle
_geom_angle_site_symmetry_1
_geom_angle_site_symmetry_3
Cu1 Br1 Cu1 95.15(4) 1_565 .
Cu1 Br1 Cu2 123.40(4) 1_565 2_544
Cu1 Br1 Cu2 75.23(3) . 2_544
N2 Cu1 N4 134.97(17) . 2_544
N2 Cu1 Br1 113.72(13) . 1_545
N4 Cu1 Br1 97.51(11) 2_544 1_545
N2 Cu1 Br1 106.14(14) . .
N4 Cu1 Br1 102.22(11) 2_544 .
Br1 Cu1 Br1 95.15(4) 1_545 .
N3 Cu2 N5 154.0(2) . 3_545
N3 Cu2 Br1 101.54(13) . 2_545
N5 Cu2 Br1 103.96(14) 3_545 2_545
N2 N1 C1 104.7(4) . .
N1 N2 N3 110.2(4) . .
N1 N2 Cu1 119.9(4) . .
N3 N2 Cu1 129.9(3) . .
N2 N3 N4 107.8(4) . .
N2 N3 Cu2 129.6(3) . .
N4 N3 Cu2 122.3(3) . .
C1 N4 N3 104.6(4) . .
C1 N4 Cu1 142.1(3) . 2_545
N3 N4 Cu1 112.0(3) . 2_545
C6 N5 C5 117.4(4) . .
C6 N5 Cu2 124.2(3) . 3_455
C5 N5 Cu2 118.0(3) . 3_455
N4 C1 N1 112.8(4) . .
N4 C1 C2 128.1(4) . .
N1 C1 C2 119.0(4) . .
C4 C2 C3 117.7(4) . .
C4 C2 C1 123.2(4) . .
C3 C2 C1 119.1(4) . .
C5 C3 C2 121.1(5) . .
C5 C3 H3A 119.5 . .
C2 C3 H3A 119.5 . .
C2 C4 C6 118.4(4) . .
C2 C4 H4A 120.8 . .
C6 C4 H4A 120.8 . .
N5 C5 C3 121.2(5) . .
N5 C5 H5A 119.4 . .
C3 C5 H5A 119.4 . .
N5 C6 C4 124.0(4) . .
N5 C6 H6A 118.0 . .
C4 C6 H6A 118.0 . .

loop_
_geom_bond_atom_site_label_1
_geom_bond_atom_site_label_2
_geom_bond_distance
_geom_bond_site_symmetry_2
Br1 Cu1 2.5370(11) 1_565
Br1 Cu1 2.5914(12) .
Br1 Cu2 2.6127(14) 2_544
Cu1 N2 1.960(5) .
Cu1 N4 2.023(4) 2_544
Cu1 Br1 2.5370(11) 1_545
Cu2 N3 1.914(4) .
Cu2 N5 1.939(4) 3_545
Cu2 Br1 2.6127(14) 2_545
N1 N2 1.340(5) .
N1 C1 1.340(6) .
N2 N3 1.324(7) .
N3 N4 1.385(5) .
N4 C1 1.315(6) .
N4 Cu1 2.023(4) 2_545
N5 C6 1.334(7) .
N5 C5 1.378(7) .
N5 Cu2 1.939(4) 3_455
C1 C2 1.472(6) .
C2 C4 1.394(7) .
C2 C3 1.392(7) .
C3 C5 1.374(7) .
C3 H3A 0.9300 .
C4 C6 1.395(6) .
C4 H4A 0.9300 .
C5 H5A 0.9300 .
C6 H6A 0.9300 .
